data_1517494
loop_
_publ_author_name
'Hu, Zhichao'
'Tan, Kui'
'Lustig, William P.'
'Wang, Hao'
'Zhao, Yonggang'
'Zheng, Chong'
'Banerjee, Debasis'
'Emge, Thomas J.'
'Chabal, Yves J.'
'Li, Jing'

_publ_section_title
;
 Effective sensing of RDX via instant and selective detection of ketone
 vapors
;
_journal_issue 12
_journal_name_full 'Chem. Sci.'
_journal_page_first 4873
_journal_paper_doi 10.1039/C4SC02157F
_journal_volume 5
_journal_year 2014
_chemical_formula_moiety ' (C40 H20 N2 O10 ZN2), 2.5(C3 H7 N O), 1.25(H2 O) '
_chemical_formula_sum 'C47.5 H40 N4.5 O13.75 Zn2'
_chemical_formula_weight 1024.58
_chemical_name_systematic
; 
 ? 
;
_space_group_IT_number 14
_symmetry_cell_setting monoclinic
_symmetry_space_group_name_Hall '-P 2ybc'
_symmetry_space_group_name_H-M 'P 1 21/c 1'
_atom_sites_solution_hydrogens geom
_atom_sites_solution_primary direct
_atom_sites_solution_secondary difmap
_audit_creation_method SHELXL-97
_cell_angle_alpha 90.00
_cell_angle_beta 103.312(1)
_cell_angle_gamma 90.00
_cell_formula_units_Z 4
_cell_length_a 13.8166(7)
_cell_length_b 21.7847(12)
_cell_length_c 20.1414(11)
_cell_measurement_reflns_used 6239
_cell_measurement_temperature 100(2)
_cell_measurement_theta_max 28.21
_cell_measurement_theta_min 2.23
_cell_volume 5899.5(5)
_computing_cell_refinement 'Bruker SAINT'
_computing_data_collection 'Bruker SMART'
_computing_data_reduction 'Bruker SAINT'
_computing_molecular_graphics 'Bruker SHELXTL'
_computing_publication_material 'Bruker SHELXTL'
_computing_structure_refinement 'SHELXL-97 (Sheldrick, 2008)'
_computing_structure_solution 'SHELXS-97 (Sheldrick, 2008)'
_diffrn_ambient_temperature 100(2)
_diffrn_measured_fraction_theta_full 0.997
_diffrn_measured_fraction_theta_max 0.997
_diffrn_measurement_device_type 'Bruker SMART APEX CCD'
_diffrn_measurement_method '\f and \w scans'
_diffrn_radiation_monochromator graphite
_diffrn_radiation_source 'fine-focus sealed tube'
_diffrn_radiation_type MoK\a
_diffrn_radiation_wavelength 0.71073
_diffrn_reflns_av_R_equivalents 0.0760
_diffrn_reflns_av_sigmaI/netI 0.0704
_diffrn_reflns_limit_h_max 18
_diffrn_reflns_limit_h_min -18
_diffrn_reflns_limit_k_max 28
_diffrn_reflns_limit_k_min -29
_diffrn_reflns_limit_l_max 26
_diffrn_reflns_limit_l_min -26
_diffrn_reflns_number 59805
_diffrn_reflns_theta_full 28.30
_diffrn_reflns_theta_max 28.30
_diffrn_reflns_theta_min 1.78
_exptl_absorpt_coefficient_mu 0.870
_exptl_absorpt_correction_T_max 0.933
_exptl_absorpt_correction_T_min 0.781
_exptl_absorpt_correction_type multi-scan
_exptl_absorpt_process_details 'Bruker SAINT (SADABS)'
_exptl_crystal_colour yellow
_exptl_crystal_density_diffrn 1.154
_exptl_crystal_density_method 'not measured'
_exptl_crystal_description rod
_exptl_crystal_F_000 2106
_exptl_crystal_size_max 0.30
_exptl_crystal_size_mid 0.10
_exptl_crystal_size_min 0.08
_refine_diff_density_max 1.195
_refine_diff_density_min -1.073
_refine_diff_density_rms 0.135
_refine_ls_extinction_method none
_refine_ls_goodness_of_fit_ref 1.017
_refine_ls_hydrogen_treatment mixed
_refine_ls_matrix_type full
_refine_ls_number_parameters 387
_refine_ls_number_reflns 14630
_refine_ls_number_restraints 809
_refine_ls_restrained_S_all 1.000
_refine_ls_R_factor_all 0.1238
_refine_ls_R_factor_gt 0.0822
_refine_ls_shift/su_max 0.001
_refine_ls_shift/su_mean 0.000
_refine_ls_structure_factor_coef Fsqd
_refine_ls_weighting_details 'calc w=1/[\s^2^(Fo^2^)+(0.0900P)^2^+27.0000P] where P=(Fo^2^+2Fc^2^)/3'
_refine_ls_weighting_scheme calc
_refine_ls_wR_factor_gt 0.2006
_refine_ls_wR_factor_ref 0.2197
_reflns_number_gt 9773
_reflns_number_total 14630
_reflns_threshold_expression >2sigma(I)
_cod_data_source_file c4sc02157f2.cif
_cod_data_source_block yz2-35c
_cod_depositor_comments
;
The following automatic conversions were performed:

'_symmetry_cell_setting' value 'Monoclinic' changed to 'monoclinic'
according to
/usr/data/users/saulius/crontab/automatic-downloads/rss-feeds/RSC/lib/dictionaries/cif_core.dic
dictionary named 'cif_core.dic' version 2.4.2 from 2011-04-26.

Automatic conversion script
Id: cif_fix_values 2281 2013-09-26 08:29:07Z andrius 

 Adding full bibliography for 1517494--1517495.cif.
;
_cod_original_sg_symbol_H-M P2(1)/c
_cod_original_formula_sum 'C47.50 H40 N4.50 O13.75 Zn2'
_cod_database_code 1517494

loop_
_symmetry_equiv_pos_as_xyz
'x, y, z'
'-x, y+1/2, -z+1/2'
'-x, -y, -z'
'x, -y-1/2, z-1/2'

loop_
_atom_site_label
_atom_site_type_symbol
_atom_site_fract_x
_atom_site_fract_y
_atom_site_fract_z
_atom_site_U_iso_or_equiv
_atom_site_adp_type
_atom_site_occupancy
_atom_site_symmetry_multiplicity
_atom_site_calc_flag
_atom_site_refinement_flags
_atom_site_disorder_assembly
_atom_site_disorder_group
Zn1 Zn 0.8419 0.5156 0.1587 0.014 Uani 1 1 d U . .
Zn2 Zn 0.6294 0.4856 0.1280 0.014 Uani 1 1 d U . .
O1 O 0.8392 0.4652 0.2432 0.021 Uani 1 1 d U . .
O2 O 0.6821 0.4316 0.2102 0.022 Uani 1 1 d U . .
O3 O 0.8181 0.0679 0.6072 0.023 Uani 1 1 d U . .
O4 O 0.6552 0.0839 0.5670 0.021 Uani 1 1 d U . .
O5 O 0.5656 0.2645 0.3741 0.062 Uani 1 1 d U . .
O6 O 0.7892 0.5587 0.0678 0.022 Uani 1 1 d U . .
O7 O 0.6245 0.5457 0.0508 0.021 Uani 1 1 d U . .
O8 O 0.6672 0.9397 -0.3081 0.027 Uani 1 1 d U . .
O9 O 0.8236 0.9060 -0.2916 0.026 Uani 1 1 d U . .
O10 O 0.9042 0.7077 -0.1187 0.043 Uani 1 1 d U . .
C1 C 0.7674 0.4316 0.2488 0.020 Uani 1 1 d U . .
C2 C 0.7850 0.3857 0.3062 0.025 Uani 1 1 d U . .
C3 C 0.8812 0.3751 0.3444 0.032 Uani 1 1 d U . .
H3 H 0.9344 0.3992 0.3358 0.038 Uiso 1 1 calc R . .
C4 C 0.9012(4) 0.3305(3) 0.3944(3) 0.0364(13) Uani 1 1 d U . .
H4 H 0.9671 0.3230 0.4197 0.044 Uiso 1 1 calc R . .
C5 C 0.8208(4) 0.2969(3) 0.4064(3) 0.0304(11) Uani 1 1 d U . .
C6 C 0.8188(4) 0.2450(2) 0.4536(3) 0.0297(11) Uani 1 1 d U . .
C7 C 0.8941(4) 0.2146(3) 0.4984(3) 0.0356(13) Uani 1 1 d U . .
H7 H 0.9616 0.2264 0.5034 0.043 Uiso 1 1 calc R . .
C8 C 0.8686(4) 0.1663(2) 0.5359(3) 0.0293(11) Uani 1 1 d U . .
H8 H 0.9196 0.1442 0.5662 0.035 Uiso 1 1 calc R . .
C9 C 0.7697(3) 0.1493(2) 0.5301(2) 0.0209(9) Uani 1 1 d U . .
C10 C 0.7455(3) 0.0964(2) 0.5714(2) 0.0185(9) Uani 1 1 d U . .
C11 C 0.6937(4) 0.1802(2) 0.4849(3) 0.0254(10) Uani 1 1 d U . .
H11 H 0.6262 0.1688 0.4804 0.031 Uiso 1 1 calc R . .
C12 C 0.7188(4) 0.2277(2) 0.4470(3) 0.0269(11) Uani 1 1 d U . .
C13 C 0.6544(4) 0.2665(3) 0.3934(3) 0.0336(12) Uani 1 1 d U . .
C14 C 0.7251(4) 0.3085(3) 0.3694(3) 0.0308(12) Uani 1 1 d U . .
C15 C 0.7060(4) 0.3523(2) 0.3189(3) 0.0300(11) Uani 1 1 d U . .
H15 H 0.6401 0.3594 0.2932 0.036 Uiso 1 1 calc R . .
C16 C 0.7007(3) 0.5699(2) 0.0377(2) 0.0184(9) Uani 1 1 d U . .
C17 C 0.6843(3) 0.6163(2) -0.0184(2) 0.0186(9) Uani 1 1 d U . .
C18 C 0.5878(3) 0.6379(2) -0.0456(3) 0.0227(10) Uani 1 1 d U . .
H18 H 0.5339 0.6215 -0.0294 0.027 Uiso 1 1 calc R . .
C19 C 0.5695(3) 0.6830(2) -0.0957(3) 0.0254(10) Uani 1 1 d U . .
H19 H 0.5038 0.6973 -0.1140 0.031 Uiso 1 1 calc R . .
C20 C 0.6496(3) 0.7067(2) -0.1185(3) 0.0248(10) Uani 1 1 d U . .
C21 C 0.6549(4) 0.7559(2) -0.1668(3) 0.0280(11) Uani 1 1 d U . .
C22 C 0.5807(4) 0.7928(3) -0.2053(3) 0.0360(13) Uani 1 1 d U . .
H22 H 0.5127 0.7865 -0.2051 0.043 Uiso 1 1 calc R . .
C23 C 0.6094(4) 0.8391(3) -0.2440(3) 0.0334(12) Uani 1 1 d U . .
H23 H 0.5600 0.8651 -0.2703 0.040 Uiso 1 1 calc R . .
C24 C 0.7093(4) 0.8487(2) -0.2454(3) 0.0272(11) Uani 1 1 d U . .
C25 C 0.7354(4) 0.9019(2) -0.2847(2) 0.0225(9) Uani 1 1 d U . .
C26 C 0.7827(4) 0.8099(2) -0.2091(3) 0.0266(10) Uani 1 1 d U . .
H26 H 0.8503 0.8149 -0.2111 0.032 Uiso 1 1 calc R . .
C27 C 0.7551(3) 0.7641(2) -0.1704(3) 0.0244(10) Uani 1 1 d U . .
C28 C 0.8168(4) 0.7177(2) -0.1252(3) 0.0274(11) Uani 1 1 d U . .
C29 C 0.7465(3) 0.6835(2) -0.0916(3) 0.0229(10) Uani 1 1 d U . .
C30 C 0.7648(3) 0.6395(2) -0.0422(2) 0.0215(9) Uani 1 1 d U . .
H30 H 0.8304 0.6249 -0.0243 0.026 Uiso 1 1 calc R . .
N1 N 0.4856(3) 0.48723(18) 0.13210(19) 0.0189(7) Uani 1 1 d U . .
C31 C 0.4216(3) 0.5253(2) 0.0907(2) 0.0218(9) Uani 1 1 d U . .
H31 H 0.4441 0.5489 0.0575 0.026 Uiso 1 1 calc R . .
C32 C 0.3237(3) 0.5307(2) 0.0957(2) 0.0202(9) Uani 1 1 d U . .
H32 H 0.2796 0.5571 0.0656 0.024 Uiso 1 1 calc R . .
C33 C 0.2898(3) 0.4975(2) 0.1450(2) 0.0207(9) Uani 1 1 d U . .
C34 C 0.3562(3) 0.4586(2) 0.1870(3) 0.0255(10) Uani 1 1 d U . .
H34 H 0.3353 0.4345 0.2205 0.031 Uiso 1 1 calc R . .
C35 C 0.4526(3) 0.4550(2) 0.1796(3) 0.0239(10) Uani 1 1 d U . .
H35 H 0.4978 0.4287 0.2092 0.029 Uiso 1 1 calc R . .
N2A N -0.0122(2) 0.51377(19) 0.1607(2) 0.0200(8) Uiso 0.799(6) 1 d PGU . 1
C36A C 0.0403(3) 0.45978(15) 0.1803(2) 0.0237(13) Uiso 0.799(6) 1 d PGU . 1
H36A H 0.0087 0.4261 0.1965 0.028 Uiso 0.799(6) 1 calc PR . 1
C37A C 0.1390(3) 0.45507(15) 0.1760(2) 0.0244(13) Uiso 0.799(6) 1 d PGU . 1
H37A H 0.1749 0.4182 0.1893 0.029 Uiso 0.799(6) 1 calc PR . 1
C38A C 0.1852(2) 0.50435(19) 0.1521(2) 0.0197(10) Uiso 0.799(6) 1 d PGU . 1
C39A C 0.1328(3) 0.55833(16) 0.1326(2) 0.0311(15) Uiso 0.799(6) 1 d PGU . 1
H39A H 0.1644 0.5920 0.1163 0.037 Uiso 0.799(6) 1 calc PR . 1
C40A C 0.0341(3) 0.56304(15) 0.1369(2) 0.0320(15) Uiso 0.799(6) 1 d PGU . 1
H40A H -0.0018 0.5999 0.1235 0.038 Uiso 0.799(6) 1 calc PR . 1
N2B N -0.0130(9) 0.5132(8) 0.1541(8) 0.0200(8) Uiso 0.201(6) 1 d PGU . 2
C36B C 0.0607(13) 0.5023(9) 0.2127(6) 0.035(5) Uiso 0.201(6) 1 d PGU . 2
H36B H 0.0438 0.4994 0.2557 0.041 Uiso 0.201(6) 1 calc PR . 2
C37B C 0.1591(11) 0.4958(9) 0.2084(7) 0.041(6) Uiso 0.201(6) 1 d PGU . 2
H37B H 0.2095 0.4884 0.2484 0.050 Uiso 0.201(6) 1 calc PR . 2
C38B C 0.1839(9) 0.5002(9) 0.1454(9) 0.0197(10) Uiso 0.201(6) 1 d PGU . 2
C39B C 0.1102(12) 0.5110(8) 0.0869(7) 0.030(5) Uiso 0.201(6) 1 d PGU . 2
H39B H 0.1271 0.5140 0.0438 0.036 Uiso 0.201(6) 1 calc PR . 2
C40B C 0.0117(10) 0.5175(8) 0.0912(7) 0.026(5) Uiso 0.201(6) 1 d PGU . 2
H40B H -0.0386 0.5249 0.0512 0.031 Uiso 0.201(6) 1 calc PR . 2
O11A O 0.3503(15) 0.7363(9) 0.3119(10) 0.105(4) Uiso 0.40 1 d PU . .
C41 C 0.2782(9) 0.7611(6) 0.3218(6) 0.106(4) Uiso 1 1 d U . .
H41 H 0.2849 0.7916 0.3562 0.127 Uiso 1 1 calc R . .
N3 N 0.1825(7) 0.7454(4) 0.2828(5) 0.101(3) Uiso 1 1 d U . .
C42 C 0.1714(13) 0.6964(8) 0.2324(8) 0.165(6) Uiso 1 1 d U . .
H42A H 0.1008 0.6914 0.2102 0.247 Uiso 1 1 calc R . .
H42B H 0.1971 0.6580 0.2550 0.247 Uiso 1 1 calc R . .
H42C H 0.2087 0.7068 0.1980 0.247 Uiso 1 1 calc R . .
C43 C 0.0956(8) 0.7759(5) 0.2929(6) 0.101(3) Uiso 1 1 d U . .
H43A H 0.0367 0.7588 0.2617 0.151 Uiso 1 1 calc R . .
H43B H 0.1003 0.8199 0.2838 0.151 Uiso 1 1 calc R . .
H43C H 0.0900 0.7700 0.3401 0.151 Uiso 1 1 calc R . .
O11B O 0.084(2) 0.6984(12) 0.1876(13) 0.105(4) Uiso 0.30 1 d PU . .
O11C O 0.277(2) 0.6764(12) 0.2233(13) 0.105(4) Uiso 0.30 1 d PU . .
O12 O 0.7272(6) 0.8555(4) 0.2216(4) 0.108(2) Uiso 1 1 d U . .
C44 C 0.6830(8) 0.8143(5) 0.1782(5) 0.088(3) Uiso 1 1 d U . .
H44 H 0.6132 0.8081 0.1704 0.106 Uiso 1 1 calc R . .
N4 N 0.7385(7) 0.7805(4) 0.1445(5) 0.094(3) Uiso 1 1 d U . .
C45 C 0.8446(13) 0.7851(9) 0.1561(9) 0.190(7) Uiso 1 1 d U . .
H45A H 0.8685 0.7568 0.1256 0.285 Uiso 1 1 calc R . .
H45B H 0.8749 0.7744 0.2036 0.285 Uiso 1 1 calc R . .
H45C H 0.8630 0.8272 0.1471 0.285 Uiso 1 1 calc R . .
C46 C 0.6835(8) 0.7389(5) 0.0972(5) 0.089(3) Uiso 1 1 d U . .
H46A H 0.7284 0.7167 0.0744 0.134 Uiso 1 1 calc R . .
H46B H 0.6341 0.7613 0.0632 0.134 Uiso 1 1 calc R . .
H46C H 0.6497 0.7096 0.1211 0.134 Uiso 1 1 calc R . .
O13 O 0.8736(10) 0.6799(6) 0.4900(6) 0.092(4) Uiso 0.50 1 d PDU . .
C47 C 0.8320(11) 0.6297(7) 0.4667(9) 0.237(15) Uiso 0.50 1 d PDU . .
H47 H 0.7696 0.6196 0.4761 0.284 Uiso 0.50 1 calc PR . .
N5 N 0.8711(16) 0.5919(7) 0.4308(9) 0.289(15) Uiso 0.50 1 d PDU . .
C48 C 0.9652(19) 0.6032(12) 0.4140(16) 0.210(16) Uiso 0.50 1 d PDU . .
H48A H 0.9808 0.5692 0.3863 0.315 Uiso 0.50 1 calc PR . .
H48B H 1.0174 0.6065 0.4560 0.315 Uiso 0.50 1 calc PR . .
H48C H 0.9617 0.6415 0.3881 0.315 Uiso 0.50 1 calc PR . .
C49 C 0.819(2) 0.5361(10) 0.4063(17) 0.27(2) Uiso 0.50 1 d PDU . .
H49A H 0.8580 0.5130 0.3795 0.401 Uiso 0.50 1 calc PR . .
H49B H 0.7540 0.5460 0.3776 0.401 Uiso 0.50 1 calc PR . .
H49C H 0.8113 0.5111 0.4451 0.401 Uiso 0.50 1 calc PR . .
O1WA O 0.4510 0.6636 0.4685 0.194 Uiso 0.25 1 d PD A 1
H1W1 H 0.4887 0.6338 0.4847 0.041 Uiso 0.25 1 d PD B 1
H1W2 H 0.3907 0.6539 0.4661 0.007 Uiso 0.25 1 d PD C 1
O1WB O 0.3183 0.6301 0.4710 0.168 Uiso 0.25 1 d PD D 2
H1W3 H 0.2887 0.6520 0.4376 0.369 Uiso 0.25 1 d PD E 2
H1W4 H 0.2792 0.6022 0.4789 0.069 Uiso 0.25 1 d PD F 2
O2WA O 0.3920 0.5538 0.3349 0.205 Uiso 0.25 1 d PDU G 1
H2W1 H 0.3508 0.5274 0.3429 0.005 Uiso 0.25 1 d PD H 1
H2W2 H 0.4498 0.5381 0.3425 0.002 Uiso 0.25 1 d PD I 1
O2WB O 0.3537 0.6089 0.2853 0.202 Uiso 0.25 1 d PDU J 2
H2W3 H 0.3997 0.5847 0.3048 0.042 Uiso 0.25 1 d PD K 2
H2W4 H 0.3084 0.6101 0.3075 0.123 Uiso 0.25 1 d PD L 2
O2WC O 0.5865 0.5084 0.3537 0.231 Uiso 0.25 1 d PD M 3
H2W5 H 0.5307 0.5262 0.3493 0.032 Uiso 0.25 1 d PD N 3
H2W6 H 0.6254 0.5193 0.3909 0.235 Uiso 0.25 1 d PD O 3

loop_
_atom_site_aniso_label
_atom_site_aniso_U_11
_atom_site_aniso_U_22
_atom_site_aniso_U_33
_atom_site_aniso_U_23
_atom_site_aniso_U_13
_atom_site_aniso_U_12
Zn1 0.008 0.014 0.020 0.001 0.005 0.001
Zn2 0.008 0.014 0.020 0.001 0.005 0.000
O1 0.017 0.021 0.023 0.007 0.004 -0.003
O2 0.013 0.026 0.025 0.008 0.003 0.000
O3 0.017 0.021 0.032 0.007 0.007 0.001
O4 0.017 0.018 0.028 0.000 0.005 -0.005
O5 0.025 0.077 0.079 0.043 -0.001 -0.009
O6 0.015 0.029 0.024 0.009 0.006 0.004
O7 0.017 0.021 0.026 0.005 0.007 0.000
O8 0.026 0.021 0.033 0.009 0.004 -0.001
O9 0.026 0.018 0.036 0.006 0.013 -0.002
O10 0.018 0.054 0.059 0.027 0.011 0.002
C1 0.017 0.022 0.022 0.006 0.004 0.003
C2 0.017 0.030 0.029 0.013 0.004 -0.003
C3 0.017 0.035 0.040 0.015 0.003 -0.006
C4 0.015(2) 0.045(3) 0.045(3) 0.022(3) -0.002(2) -0.006(2)
C5 0.019(2) 0.036(3) 0.034(3) 0.014(2) 0.001(2) -0.005(2)
C6 0.023(2) 0.034(3) 0.031(3) 0.012(2) 0.004(2) -0.007(2)
C7 0.022(2) 0.041(3) 0.041(3) 0.023(2) 0.001(2) -0.002(2)
C8 0.023(2) 0.029(3) 0.034(3) 0.015(2) 0.003(2) 0.000(2)
C9 0.019(2) 0.020(2) 0.023(2) 0.0031(18) 0.0044(18) -0.0011(17)
C10 0.018(2) 0.018(2) 0.021(2) -0.0009(17) 0.0064(17) 0.0003(17)
C11 0.017(2) 0.028(2) 0.031(3) 0.002(2) 0.0052(19) -0.0056(19)
C12 0.016(2) 0.033(3) 0.030(3) 0.010(2) 0.0010(19) -0.0025(19)
C13 0.019(2) 0.037(3) 0.042(3) 0.019(2) 0.001(2) -0.005(2)
C14 0.014(2) 0.038(3) 0.039(3) 0.016(2) 0.002(2) -0.004(2)
C15 0.012(2) 0.038(3) 0.039(3) 0.015(2) 0.003(2) -0.001(2)
C16 0.017(2) 0.016(2) 0.023(2) 0.0009(17) 0.0079(17) 0.0032(16)
C17 0.015(2) 0.018(2) 0.022(2) 0.0014(17) 0.0030(17) -0.0002(16)
C18 0.014(2) 0.021(2) 0.034(3) 0.0057(19) 0.0072(19) -0.0024(17)
C19 0.012(2) 0.027(2) 0.038(3) 0.011(2) 0.0061(19) 0.0010(18)
C20 0.015(2) 0.024(2) 0.034(3) 0.009(2) 0.0042(19) 0.0016(18)
C21 0.017(2) 0.026(2) 0.041(3) 0.014(2) 0.009(2) -0.0012(19)
C22 0.016(2) 0.038(3) 0.053(3) 0.023(3) 0.006(2) 0.002(2)
C23 0.021(2) 0.036(3) 0.042(3) 0.021(2) 0.006(2) 0.002(2)
C24 0.024(2) 0.026(2) 0.032(3) 0.010(2) 0.007(2) -0.0027(19)
C25 0.025(2) 0.019(2) 0.023(2) 0.0038(18) 0.0035(18) -0.0036(18)
C26 0.018(2) 0.027(2) 0.034(3) 0.008(2) 0.005(2) -0.0034(19)
C27 0.015(2) 0.026(2) 0.031(3) 0.006(2) 0.0037(19) 0.0005(18)
C28 0.016(2) 0.033(3) 0.035(3) 0.013(2) 0.010(2) 0.0027(19)
C29 0.013(2) 0.026(2) 0.031(2) 0.0069(19) 0.0082(18) -0.0017(17)
C30 0.012(2) 0.025(2) 0.028(2) 0.0056(19) 0.0054(18) 0.0020(17)
N1 0.0105(16) 0.0229(19) 0.0247(19) 0.0001(16) 0.0069(14) -0.0007(15)
C31 0.021(2) 0.020(2) 0.026(2) 0.0073(18) 0.0087(18) -0.0002(17)
C32 0.0089(19) 0.025(2) 0.028(2) 0.0066(18) 0.0057(17) 0.0046(16)
C33 0.0106(19) 0.025(2) 0.029(2) 0.0041(18) 0.0088(17) 0.0017(16)
C34 0.013(2) 0.036(3) 0.030(2) 0.013(2) 0.0098(18) 0.0037(19)
C35 0.013(2) 0.031(2) 0.029(2) 0.013(2) 0.0080(18) 0.0058(19)

loop_
_atom_type_symbol
_atom_type_description
_atom_type_scat_dispersion_real
_atom_type_scat_dispersion_imag
_atom_type_scat_source
C C 0.0033 0.0016 'International Tables Vol C Tables 4.2.6.8 and 6.1.1.4'
H H 0.0000 0.0000 'International Tables Vol C Tables 4.2.6.8 and 6.1.1.4'
N N 0.0061 0.0033 'International Tables Vol C Tables 4.2.6.8 and 6.1.1.4'
O O 0.0106 0.0060 'International Tables Vol C Tables 4.2.6.8 and 6.1.1.4'
Zn Zn 0.2839 1.4301 'International Tables Vol C Tables 4.2.6.8 and 6.1.1.4'

loop_
_geom_angle_atom_site_label_1
_geom_angle_atom_site_label_2
_geom_angle_atom_site_label_3
_geom_angle
_geom_angle_site_symmetry_1
_geom_angle_site_symmetry_3
N2A Zn1 O9 104.29(12) 1_655 4_576
N2A Zn1 N2B 3.7(5) 1_655 1_655
O9 Zn1 N2B 106.4(5) 4_576 1_655
N2A Zn1 O1 100.60(11) 1_655 .
O9 Zn1 O1 90.7 4_576 .
N2B Zn1 O1 103.4(5) 1_655 .
N2A Zn1 O6 100.22(11) 1_655 .
O9 Zn1 O6 89.9 4_576 .
N2B Zn1 O6 97.1(4) 1_655 .
O1 Zn1 O6 158.4 . .
N2A Zn1 O3 91.99(12) 1_655 4_565
O9 Zn1 O3 163.7 4_576 4_565
N2B Zn1 O3 89.9(5) 1_655 4_565
O1 Zn1 O3 85.0 . 4_565
O6 Zn1 O3 88.4 . 4_565
N2A Zn1 Zn2 162.18(12) 1_655 .
O9 Zn1 Zn2 93.4 4_576 .
N2B Zn1 Zn2 159.5(5) 1_655 .
O1 Zn1 Zn2 81.1 . .
O6 Zn1 Zn2 77.2 . .
O3 Zn1 Zn2 70.4 4_565 .
N1 Zn2 O7 99.33(11) . .
N1 Zn2 O2 98.57(11) . .
O7 Zn2 O2 161.3 . .
N1 Zn2 O4 110.51(11) . 4_565
O7 Zn2 O4 89.9 . 4_565
O2 Zn2 O4 88.9 . 4_565
N1 Zn2 O8 94.11(11) . 4_576
O7 Zn2 O8 85.9 . 4_576
O2 Zn2 O8 87.6 . 4_576
O4 Zn2 O8 155.4 4_565 4_576
N1 Zn2 Zn1 160.04(11) . .
O7 Zn2 Zn1 82.7 . .
O2 Zn2 Zn1 78.6 . .
O4 Zn2 Zn1 89.3 4_565 .
O8 Zn2 Zn1 66.1 4_576 .
C1 O1 Zn1 123.8 . .
C1 O2 Zn2 128.0 . .
C10 O3 Zn1 137.0(2) . 4_566
C10 O4 Zn2 115.3(2) . 4_566
C16 O6 Zn1 129.1(2) . .
C16 O7 Zn2 123.5(2) . .
C25 O8 Zn2 144.0(2) . 4_575
C25 O9 Zn1 110.4(2) . 4_575
O2 C1 O1 126.3 . .
O2 C1 C2 116.0 . .
O1 C1 C2 117.6 . .
C15 C2 C3 120.3(2) . .
C15 C2 C1 119.8(2) . .
C3 C2 C1 119.9 . .
C4 C3 C2 121.6(2) . .
C4 C3 H3 119.2 . .
C2 C3 H3 119.2 . .
C3 C4 C5 117.5(4) . .
C3 C4 H4 121.2 . .
C5 C4 H4 121.2 . .
C14 C5 C4 120.7(5) . .
C14 C5 C6 109.1(4) . .
C4 C5 C6 130.1(5) . .
C7 C6 C12 120.7(5) . .
C7 C6 C5 131.5(5) . .
C12 C6 C5 107.8(4) . .
C6 C7 C8 118.1(5) . .
C6 C7 H7 120.9 . .
C8 C7 H7 120.9 . .
C7 C8 C9 121.5(5) . .
C7 C8 H8 119.2 . .
C9 C8 H8 119.2 . .
C8 C9 C11 120.2(4) . .
C8 C9 C10 119.7(4) . .
C11 C9 C10 120.1(4) . .
O3 C10 O4 125.5(4) . .
O3 C10 C9 116.5(4) . .
O4 C10 C9 118.0(4) . .
C12 C11 C9 118.5(4) . .
C12 C11 H11 120.7 . .
C9 C11 H11 120.7 . .
C11 C12 C6 120.9(5) . .
C11 C12 C13 130.0(4) . .
C6 C12 C13 109.0(4) . .
O5 C13 C12 127.5(4) . .
O5 C13 C14 127.7(4) . .
C12 C13 C14 104.8(4) . .
C15 C14 C5 121.4(5) . .
C15 C14 C13 129.4(5) . .
C5 C14 C13 109.2(4) . .
C14 C15 C2 118.4(4) . .
C14 C15 H15 120.8 . .
C2 C15 H15 120.8 . .
O6 C16 O7 125.7(4) . .
O6 C16 C17 117.3(4) . .
O7 C16 C17 117.0(4) . .
C18 C17 C30 120.2(4) . .
C18 C17 C16 119.2(4) . .
C30 C17 C16 120.5(4) . .
C19 C18 C17 121.3(4) . .
C19 C18 H18 119.4 . .
C17 C18 H18 119.4 . .
C18 C19 C20 118.5(4) . .
C18 C19 H19 120.8 . .
C20 C19 H19 120.8 . .
C19 C20 C29 119.7(4) . .
C19 C20 C21 131.2(4) . .
C29 C20 C21 109.1(4) . .
C22 C21 C27 120.1(4) . .
C22 C21 C20 130.7(4) . .
C27 C21 C20 109.2(4) . .
C23 C22 C21 117.7(5) . .
C23 C22 H22 121.2 . .
C21 C22 H22 121.2 . .
C22 C23 C24 121.9(5) . .
C22 C23 H23 119.0 . .
C24 C23 H23 119.0 . .
C26 C24 C23 120.1(4) . .
C26 C24 C25 120.8(4) . .
C23 C24 C25 119.0(4) . .
O8 C25 O9 124.8(4) . .
O8 C25 C24 117.0(4) . .
O9 C25 C24 118.2(4) . .
C27 C26 C24 118.3(4) . .
C27 C26 H26 120.8 . .
C24 C26 H26 120.8 . .
C26 C27 C21 121.7(4) . .
C26 C27 C28 130.2(4) . .
C21 C27 C28 108.1(4) . .
O10 C28 C27 127.4(4) . .
O10 C28 C29 126.7(4) . .
C27 C28 C29 105.8(4) . .
C30 C29 C20 122.0(4) . .
C30 C29 C28 130.3(4) . .
C20 C29 C28 107.7(4) . .
C29 C30 C17 118.3(4) . .
C29 C30 H30 120.8 . .
C17 C30 H30 120.8 . .
C35 N1 C31 118.5(4) . .
C35 N1 Zn2 121.3(3) . .
C31 N1 Zn2 119.9(3) . .
N1 C31 C32 121.2(4) . .
N1 C31 H31 119.4 . .
C32 C31 H31 119.4 . .
C31 C32 C33 120.2(4) . .
C31 C32 H32 119.9 . .
C33 C32 H32 119.9 . .
C34 C33 C32 118.0(4) . .
C34 C33 C38B 122.8(8) . .
C32 C33 C38B 118.8(8) . .
C34 C33 C38A 121.5(4) . .
C32 C33 C38A 120.5(4) . .
C38B C33 C38A 6.1(8) . .
C35 C34 C33 119.4(4) . .
C35 C34 H34 120.3 . .
C33 C34 H34 120.3 . .
N1 C35 C34 122.7(4) . .
N1 C35 H35 118.6 . .
C34 C35 H35 118.6 . .
C36A N2A C40A 120.0 . .
C36A N2A Zn1 118.6(2) . 1_455
C40A N2A Zn1 121.1(2) . 1_455
C37A C36A N2A 120.0 . .
C37A C36A H36A 120.0 . .
N2A C36A H36A 120.0 . .
C36A C37A C38A 120.0 . .
C36A C37A H37A 120.0 . .
C38A C37A H37A 120.0 . .
C39A C38A C37A 120.0 . .
C39A C38A C33 120.7(3) . .
C37A C38A C33 119.2(3) . .
C38A C39A C40A 120.0 . .
C38A C39A H39A 120.0 . .
C40A C39A H39A 120.0 . .
C39A C40A N2A 120.0 . .
C39A C40A H40A 120.0 . .
N2A C40A H40A 120.0 . .
C36B N2B C40B 120.0 . .
C36B N2B Zn1 120.3(9) . 1_455
C40B N2B Zn1 119.5(9) . 1_455
N2B C36B C37B 120.0 . .
N2B C36B H36B 120.0 . .
C37B C36B H36B 120.0 . .
C36B C37B C38B 120.0 . .
C36B C37B H37B 120.0 . .
C38B C37B H37B 120.0 . .
C37B C38B C39B 120.0 . .
C37B C38B C33 117.2(11) . .
C39B C38B C33 122.6(11) . .
C40B C39B C38B 120.0 . .
C40B C39B H39B 120.0 . .
C38B C39B H39B 120.0 . .
C39B C40B N2B 120.0 . .
C39B C40B H40B 120.0 . .
N2B C40B H40B 120.0 . .
O11A C41 N3 120.7(15) . .
O11A C41 H41 119.7 . .
N3 C41 H41 119.7 . .
C41 N3 C43 121.3(10) . .
C41 N3 C42 119.9(12) . .
C43 N3 C42 118.8(11) . .
N3 C42 H42A 109.5 . .
N3 C42 H42B 109.5 . .
H42A C42 H42B 109.5 . .
N3 C42 H42C 109.5 . .
H42A C42 H42C 109.5 . .
H42B C42 H42C 109.5 . .
N3 C43 H43A 109.5 . .
N3 C43 H43B 109.5 . .
H43A C43 H43B 109.5 . .
N3 C43 H43C 109.5 . .
H43A C43 H43C 109.5 . .
H43B C43 H43C 109.5 . .
O12 C44 N4 118.6(10) . .
O12 C44 H44 120.7 . .
N4 C44 H44 120.7 . .
C44 N4 C46 114.2(9) . .
C44 N4 C45 123.8(11) . .
C46 N4 C45 122.0(11) . .
N4 C45 H45A 109.5 . .
N4 C45 H45B 109.5 . .
H45A C45 H45B 109.5 . .
N4 C45 H45C 109.5 . .
H45A C45 H45C 109.5 . .
H45B C45 H45C 109.5 . .
N4 C46 H46A 109.5 . .
N4 C46 H46B 109.5 . .
H46A C46 H46B 109.5 . .
N4 C46 H46C 109.5 . .
H46A C46 H46C 109.5 . .
H46B C46 H46C 109.5 . .
O13 C47 N5 122.8(5) . .
O13 C47 H47 118.6 . .
N5 C47 H47 118.6 . .
C47 N5 C49 119.5(5) . .
C47 N5 C48 122.7(5) . .
C49 N5 C48 117.8(6) . .
N5 C48 H48A 109.5 . .
N5 C48 H48B 109.5 . .
H48A C48 H48B 109.5 . .
N5 C48 H48C 109.5 . .
H48A C48 H48C 109.5 . .
H48B C48 H48C 109.5 . .
N5 C49 H49A 109.5 . .
N5 C49 H49B 109.5 . .
H49A C49 H49B 109.5 . .
N5 C49 H49C 109.5 . .
H49A C49 H49C 109.5 . .
H49B C49 H49C 109.5 . .
H1W1 O1WA H1W2 109.7 . .
H1W2 O1WB H1W3 87.0 . .
H1W2 O1WB H1W4 159.8 . .
H1W3 O1WB H1W4 109.8 . .
H2W1 O2WA H2W2 109.7 . .
H2W1 O2WA H2W3 142.9 . .
H2W2 O2WA H2W3 99.5 . .
H2W3 O2WB H2W4 109.7 . .
H2W5 O2WC H2W6 109.7 . .

loop_
_geom_bond_atom_site_label_1
_geom_bond_atom_site_label_2
_geom_bond_distance
_geom_bond_site_symmetry_2
Zn1 N2A 2.008(3) 1_655
Zn1 O9 2.0236 4_576
Zn1 N2B 2.028(12) 1_655
Zn1 O1 2.0332 .
Zn1 O6 2.0357 .
Zn1 O3 2.0825 4_565
Zn1 Zn2 2.9316 .
Zn2 N1 2.008(3) .
Zn2 O7 2.0193 .
Zn2 O2 2.0259 .
Zn2 O4 2.0314 4_565
Zn2 O8 2.0657 4_576
O1 C1 1.2589 .
O2 C1 1.2539 .
O3 C10 1.256(4) .
O3 Zn1 2.0825 4_566
O4 C10 1.261(4) .
O4 Zn2 2.0314 4_566
O5 C13 1.199(5) .
O6 C16 1.258(4) .
O7 C16 1.260(4) .
O8 C25 1.258(5) .
O8 Zn2 2.0657 4_575
O9 C25 1.260(5) .
O9 Zn1 2.0236 4_575
O10 C28 1.204(5) .
C1 C2 1.5056 .
C2 C15 1.384(5) .
C2 C3 1.3934 .
C3 C4 1.381(5) .
C3 H3 0.9500 .
C4 C5 1.396(7) .
C4 H4 0.9500 .
C5 C14 1.384(7) .
C5 C6 1.483(7) .
C6 C7 1.380(7) .
C6 C12 1.408(7) .
C7 C8 1.388(7) .
C7 H7 0.9500 .
C8 C9 1.394(7) .
C8 H8 0.9500 .
C9 C11 1.394(7) .
C9 C10 1.504(6) .
C11 C12 1.378(7) .
C11 H11 0.9500 .
C12 C13 1.492(7) .
C13 C14 1.497(7) .
C14 C15 1.375(7) .
C15 H15 0.9500 .
C16 C17 1.493(6) .
C17 C18 1.400(6) .
C17 C30 1.403(6) .
C18 C19 1.390(6) .
C18 H18 0.9500 .
C19 C20 1.390(6) .
C19 H19 0.9500 .
C20 C29 1.416(6) .
C20 C21 1.460(7) .
C21 C22 1.391(7) .
C21 C27 1.414(6) .
C22 C23 1.387(7) .
C22 H22 0.9500 .
C23 C24 1.401(7) .
C23 H23 0.9500 .
C24 C26 1.391(7) .
C24 C25 1.495(6) .
C26 C27 1.372(7) .
C26 H26 0.9500 .
C27 C28 1.491(7) .
C28 C29 1.503(6) .
C29 C30 1.363(6) .
C30 H30 0.9500 .
N1 C35 1.349(6) .
N1 C31 1.352(6) .
C31 C32 1.383(6) .
C31 H31 0.9500 .
C32 C33 1.394(6) .
C32 H32 0.9500 .
C33 C34 1.384(6) .
C33 C38B 1.467(12) .
C33 C38A 1.492(5) .
C34 C35 1.376(6) .
C34 H34 0.9500 .
C35 H35 0.9500 .
N2A C36A 1.3900 .
N2A C40A 1.3900 .
N2A Zn1 2.008(3) 1_455
C36A C37A 1.3900 .
C36A H36A 0.9500 .
C37A C38A 1.3900 .
C37A H37A 0.9500 .
C38A C39A 1.3900 .
C39A C40A 1.3900 .
C39A H39A 0.9500 .
C40A H40A 0.9500 .
N2B C36B 1.3900 .
N2B C40B 1.3900 .
N2B Zn1 2.028(12) 1_455
C36B C37B 1.3900 .
C36B H36B 0.9500 .
C37B C38B 1.3900 .
C37B H37B 0.9500 .
C38B C39B 1.3900 .
C39B C40B 1.3900 .
C39B H39B 0.9500 .
C40B H40B 0.9500 .
O11A C41 1.19(2) .
C41 N3 1.414(14) .
C41 H41 0.9500 .
N3 C43 1.427(13) .
N3 C42 1.458(16) .
C42 H42A 0.9800 .
C42 H42B 0.9800 .
C42 H42C 0.9800 .
C43 H43A 0.9800 .
C43 H43B 0.9800 .
C43 H43C 0.9800 .
O12 C44 1.303(12) .
C44 N4 1.355(12) .
C44 H44 0.9500 .
N4 C46 1.404(12) .
N4 C45 1.434(17) .
C45 H45A 0.9800 .
C45 H45B 0.9800 .
C45 H45C 0.9800 .
C46 H46A 0.9800 .
C46 H46B 0.9800 .
C46 H46C 0.9800 .
O13 C47 1.274(4) .
C47 N5 1.294(9) .
C47 H47 0.9500 .
N5 C49 1.438(5) .
N5 C48 1.439(5) .
C48 H48A 0.9800 .
C48 H48B 0.9800 .
C48 H48C 0.9800 .
C49 H49A 0.9800 .
C49 H49B 0.9800 .
C49 H49C 0.9800 .
O1WA H1W1 0.8500 .
O1WA H1W2 0.8500 .
O1WB H1W2 1.1511 .
O1WB H1W3 0.8502 .
O1WB H1W4 0.8521 .
O2WA H2W1 0.8500 .
O2WA H2W2 0.8500 .
O2WA H2W3 0.9277 .
O2WB H2W3 0.8501 .
O2WB H2W4 0.8503 .
O2WC H2W5 0.8500 .
O2WC H2W6 0.8500 .

loop_
_geom_torsion_atom_site_label_1
_geom_torsion_atom_site_label_2
_geom_torsion_atom_site_label_3
_geom_torsion_atom_site_label_4
_geom_torsion
_geom_torsion_site_symmetry_1
_geom_torsion_site_symmetry_4
N2A Zn1 Zn2 N1 171.7(5) 1_655 .
O9 Zn1 Zn2 N1 -15.6(3) 4_576 .
N2B Zn1 Zn2 N1 179.3(14) 1_655 .
O1 Zn1 Zn2 N1 74.6(3) . .
O6 Zn1 Zn2 N1 -104.7(3) . .
O3 Zn1 Zn2 N1 162.5(3) 4_565 .
N2A Zn1 Zn2 O7 -91.1(4) 1_655 .
O9 Zn1 Zn2 O7 81.7 4_576 .
N2B Zn1 Zn2 O7 -83.4(13) 1_655 .
O1 Zn1 Zn2 O7 171.9 . .
O6 Zn1 Zn2 O7 -7.4 . .
O3 Zn1 Zn2 O7 -100.3 4_565 .
N2A Zn1 Zn2 O2 87.9(4) 1_655 .
O9 Zn1 Zn2 O2 -99.4 4_576 .
N2B Zn1 Zn2 O2 95.5(13) 1_655 .
O1 Zn1 Zn2 O2 -9.2 . .
O6 Zn1 Zn2 O2 171.5 . .
O3 Zn1 Zn2 O2 78.7 4_565 .
N2A Zn1 Zn2 O4 -1.1(4) 1_655 4_565
O9 Zn1 Zn2 O4 171.6 4_576 4_565
N2B Zn1 Zn2 O4 6.5(13) 1_655 4_565
O1 Zn1 Zn2 O4 -98.2 . 4_565
O6 Zn1 Zn2 O4 82.5 . 4_565
O3 Zn1 Zn2 O4 -10.3 4_565 4_565
N2A Zn1 Zn2 O8 -179.8(4) 1_655 4_576
O9 Zn1 Zn2 O8 -7.0 4_576 4_576
N2B Zn1 Zn2 O8 -172.1(13) 1_655 4_576
O1 Zn1 Zn2 O8 83.2 . 4_576
O6 Zn1 Zn2 O8 -96.1 . 4_576
O3 Zn1 Zn2 O8 171.0 4_565 4_576
N2A Zn1 O1 C1 -147.98(12) 1_655 .
O9 Zn1 O1 C1 107.3 4_576 .
N2B Zn1 O1 C1 -145.6(5) 1_655 .
O6 Zn1 O1 C1 15.9 . .
O3 Zn1 O1 C1 -56.9 4_565 .
Zn2 Zn1 O1 C1 14.0 . .
N1 Zn2 O2 C1 -150.82(11) . .
O7 Zn2 O2 C1 12.4 . .
O4 Zn2 O2 C1 98.6 4_565 .
O8 Zn2 O2 C1 -57.0 4_576 .
Zn1 Zn2 O2 C1 9.1 . .
N2A Zn1 O6 C16 176.1(3) 1_655 .
O9 Zn1 O6 C16 -79.4(3) 4_576 .
N2B Zn1 O6 C16 174.1(6) 1_655 .
O1 Zn1 O6 C16 12.2(3) . .
O3 Zn1 O6 C16 84.4(3) 4_565 .
Zn2 Zn1 O6 C16 14.1(3) . .
N1 Zn2 O7 C16 165.0(3) . .
O2 Zn2 O7 C16 1.8(2) . .
O4 Zn2 O7 C16 -84.2(2) 4_565 .
O8 Zn2 O7 C16 71.5(2) 4_576 .
Zn1 Zn2 O7 C16 5.1(2) . .
Zn2 O2 C1 O1 -1.5 . .
Zn2 O2 C1 C2 -179.9 . .
Zn1 O1 C1 O2 -12.9 . .
Zn1 O1 C1 C2 165.5 . .
O2 C1 C2 C15 -8.2(3) . .
O1 C1 C2 C15 173.3(3) . .
O2 C1 C2 C3 169.0 . .
O1 C1 C2 C3 -9.5 . .
C15 C2 C3 C4 1.6(4) . .
C1 C2 C3 C4 -175.6(3) . .
C2 C3 C4 C5 -1.2(7) . .
C3 C4 C5 C14 -0.3(9) . .
C3 C4 C5 C6 177.0(5) . .
C14 C5 C6 C7 176.7(6) . .
C4 C5 C6 C7 -0.8(11) . .
C14 C5 C6 C12 -3.1(7) . .
C4 C5 C6 C12 179.3(6) . .
C12 C6 C7 C8 0.7(9) . .
C5 C6 C7 C8 -179.1(6) . .
C6 C7 C8 C9 -1.4(9) . .
C7 C8 C9 C11 1.3(8) . .
C7 C8 C9 C10 179.6(5) . .
Zn1 O3 C10 O4 14.5(6) 4_566 .
Zn1 O3 C10 C9 -164.9(2) 4_566 .
Zn2 O4 C10 O3 3.4(5) 4_566 .
Zn2 O4 C10 C9 -177.2(3) 4_566 .
C8 C9 C10 O3 -3.4(6) . .
C11 C9 C10 O3 174.9(4) . .
C8 C9 C10 O4 177.2(4) . .
C11 C9 C10 O4 -4.6(6) . .
C8 C9 C11 C12 -0.5(8) . .
C10 C9 C11 C12 -178.7(4) . .
C9 C11 C12 C6 -0.2(8) . .
C9 C11 C12 C13 177.2(5) . .
C7 C6 C12 C11 0.1(9) . .
C5 C6 C12 C11 180.0(5) . .
C7 C6 C12 C13 -177.8(6) . .
C5 C6 C12 C13 2.1(6) . .
C11 C12 C13 O5 2.1(10) . .
C6 C12 C13 O5 179.7(6) . .
C11 C12 C13 C14 -178.0(6) . .
C6 C12 C13 C14 -0.4(6) . .
C4 C5 C14 C15 1.5(9) . .
C6 C5 C14 C15 -176.3(5) . .
C4 C5 C14 C13 -179.3(6) . .
C6 C5 C14 C13 2.9(7) . .
O5 C13 C14 C15 -2.6(11) . .
C12 C13 C14 C15 177.5(6) . .
O5 C13 C14 C5 178.3(6) . .
C12 C13 C14 C5 -1.6(7) . .
C5 C14 C15 C2 -1.1(9) . .
C13 C14 C15 C2 179.8(5) . .
C3 C2 C15 C14 -0.4(6) . .
C1 C2 C15 C14 176.8(4) . .
Zn1 O6 C16 O7 -15.8(5) . .
Zn1 O6 C16 C17 164.0(2) . .
Zn2 O7 C16 O6 3.4(5) . .
Zn2 O7 C16 C17 -176.4(3) . .
O6 C16 C17 C18 -169.4(4) . .
O7 C16 C17 C18 10.4(6) . .
O6 C16 C17 C30 8.6(6) . .
O7 C16 C17 C30 -171.6(4) . .
C30 C17 C18 C19 -0.8(7) . .
C16 C17 C18 C19 177.2(4) . .
C17 C18 C19 C20 -0.3(8) . .
C18 C19 C20 C29 1.6(8) . .
C18 C19 C20 C21 -176.1(5) . .
C19 C20 C21 C22 -1.3(11) . .
C29 C20 C21 C22 -179.3(6) . .
C19 C20 C21 C27 177.7(6) . .
C29 C20 C21 C27 -0.3(6) . .
C27 C21 C22 C23 -3.1(9) . .
C20 C21 C22 C23 175.8(6) . .
C21 C22 C23 C24 0.6(9) . .
C22 C23 C24 C26 2.3(9) . .
C22 C23 C24 C25 -176.2(5) . .
Zn2 O8 C25 O9 10.3(7) 4_575 .
Zn2 O8 C25 C24 -170.3(2) 4_575 .
Zn1 O9 C25 O8 3.0(5) 4_575 .
Zn1 O9 C25 C24 -176.4(3) 4_575 .
C26 C24 C25 O8 -170.3(4) . .
C23 C24 C25 O8 8.1(7) . .
C26 C24 C25 O9 9.1(7) . .
C23 C24 C25 O9 -172.5(5) . .
C23 C24 C26 C27 -2.5(8) . .
C25 C24 C26 C27 175.9(5) . .
C24 C26 C27 C21 -0.1(8) . .
C24 C26 C27 C28 -177.8(5) . .
C22 C21 C27 C26 3.0(9) . .
C20 C21 C27 C26 -176.2(5) . .
C22 C21 C27 C28 -178.9(5) . .
C20 C21 C27 C28 2.0(6) . .
C26 C27 C28 O10 -7.6(10) . .
C21 C27 C28 O10 174.5(5) . .
C26 C27 C28 C29 175.1(5) . .
C21 C27 C28 C29 -2.9(6) . .
C19 C20 C29 C30 -2.1(8) . .
C21 C20 C29 C30 176.2(5) . .
C19 C20 C29 C28 -179.8(5) . .
C21 C20 C29 C28 -1.6(6) . .
O10 C28 C29 C30 7.9(9) . .
C27 C28 C29 C30 -174.8(5) . .
O10 C28 C29 C20 -174.7(5) . .
C27 C28 C29 C20 2.7(6) . .
C20 C29 C30 C17 1.0(8) . .
C28 C29 C30 C17 178.1(5) . .
C18 C17 C30 C29 0.4(7) . .
C16 C17 C30 C29 -177.5(4) . .
O7 Zn2 N1 C35 -177.1(4) . .
O2 Zn2 N1 C35 -2.5(4) . .
O4 Zn2 N1 C35 89.5(4) 4_565 .
O8 Zn2 N1 C35 -90.7(4) 4_576 .
Zn1 Zn2 N1 C35 -82.8(5) . .
O7 Zn2 N1 C31 -3.1(4) . .
O2 Zn2 N1 C31 171.5(3) . .
O4 Zn2 N1 C31 -96.5(3) 4_565 .
O8 Zn2 N1 C31 83.4(3) 4_576 .
Zn1 Zn2 N1 C31 91.2(5) . .
C35 N1 C31 C32 -1.1(7) . .
Zn2 N1 C31 C32 -175.3(4) . .
N1 C31 C32 C33 1.3(7) . .
C31 C32 C33 C34 -1.4(7) . .
C31 C32 C33 C38B -175.0(9) . .
C31 C32 C33 C38A 178.3(4) . .
C32 C33 C34 C35 1.3(8) . .
C38B C33 C34 C35 174.6(10) . .
C38A C33 C34 C35 -178.3(5) . .
C31 N1 C35 C34 1.0(8) . .
Zn2 N1 C35 C34 175.1(4) . .
C33 C34 C35 N1 -1.2(8) . .
C40A N2A C36A C37A 0.0 . .
Zn1 N2A C36A C37A 173.9(3) 1_455 .
N2A C36A C37A C38A 0.0 . .
C36A C37A C38A C39A 0.0 . .
C36A C37A C38A C33 -177.3(4) . .
C34 C33 C38A C39A 153.0(4) . .
C32 C33 C38A C39A -26.6(6) . .
C38B C33 C38A C39A -102(7) . .
C34 C33 C38A C37A -29.7(6) . .
C32 C33 C38A C37A 150.7(4) . .
C38B C33 C38A C37A 75(7) . .
C37A C38A C39A C40A 0.0 . .
C33 C38A C39A C40A 177.3(4) . .
C38A C39A C40A N2A 0.0 . .
C36A N2A C40A C39A 0.0 . .
Zn1 N2A C40A C39A -173.7(3) 1_455 .
C40B N2B C36B C37B 0.0 . .
Zn1 N2B C36B C37B 174.9(12) 1_455 .
N2B C36B C37B C38B 0.0 . .
C36B C37B C38B C39B 0.0 . .
C36B C37B C38B C33 175.6(15) . .
C34 C33 C38B C37B 39.1(14) . .
C32 C33 C38B C37B -147.6(8) . .
C38A C33 C38B C37B -40(7) . .
C34 C33 C38B C39B -145.4(9) . .
C32 C33 C38B C39B 27.9(15) . .
C38A C33 C38B C39B 135(8) . .
C37B C38B C39B C40B 0.0 . .
C33 C38B C39B C40B -175.3(16) . .
C38B C39B C40B N2B 0.0 . .
C36B N2B C40B C39B 0.0 . .
Zn1 N2B C40B C39B -174.9(12) 1_455 .
O11A C41 N3 C43 -178.3(15) . .
O11A C41 N3 C42 3(2) . .
O12 C44 N4 C46 -178.0(9) . .
O12 C44 N4 C45 3.3(17) . .
O13 C47 N5 C49 -179.99(16) . .
O13 C47 N5 C48 -0.01(17) . .
